data_4003887
loop_
_publ_author_name
'Perez, Jem Valerie'
'Sorolla, Maurice'
'Wang, Xiqu'
'Jacobson, Allan J.'

_publ_section_title
;
 &#x201C;Stagom\'e&#x201D; Lattice: The Missing Member of the
 Star-Kagom\'e Family
;
_journal_issue 6
_journal_name_full 'Chemistry of Materials'
_journal_page_first 2173
_journal_page_last 2177
_journal_paper_doi 10.1021/acs.chemmater.1c00070
_journal_volume 33
_journal_year 2021
_chemical_formula_sum 'C10 H28 Co5 N2 O24 S2'
_chemical_formula_weight 919.11
_space_group_crystal_system monoclinic
_space_group_IT_number 14
_space_group_name_Hall '-P 2yn'
_space_group_name_H-M_alt 'P 1 21/n 1'
_atom_sites_solution_hydrogens mixed
_audit_creation_method SHELXL-2018/3
_cell_angle_alpha 90
_cell_angle_beta 107.488(3)
_cell_angle_gamma 90
_cell_formula_units_Z 2
_cell_length_a 10.9694(11)
_cell_length_b 8.4100(8)
_cell_length_c 16.0703(16)
_cell_measurement_reflns_used 9146
_cell_measurement_temperature 123(2)
_cell_measurement_theta_max 28.41
_cell_measurement_theta_min 2.67
_cell_volume 1414.0(2)
_computing_cell_refinement 'Bruker SAINT'
_computing_data_collection 'Bruker APEX2'
_computing_data_reduction 'Bruker SAINT'
_computing_structure_refinement 'SHELXL-2018/3 (Sheldrick, 2018)'
_computing_structure_solution 'SHELXT 2014/4 (Sheldrick, 2014)'
_diffrn_ambient_temperature 123(2)
_diffrn_measured_fraction_theta_full 0.996
_diffrn_measured_fraction_theta_max 0.991
_diffrn_measurement_device_type 'Bruker APEX-II CCD'
_diffrn_measurement_method 'narrow frame \w scans'
_diffrn_radiation_type MoK\a
_diffrn_radiation_wavelength 0.71073
_diffrn_reflns_av_R_equivalents 0.0228
_diffrn_reflns_av_unetI/netI 0.0207
_diffrn_reflns_Laue_measured_fraction_full 0.996
_diffrn_reflns_Laue_measured_fraction_max 0.991
_diffrn_reflns_limit_h_max 14
_diffrn_reflns_limit_h_min -14
_diffrn_reflns_limit_k_max 11
_diffrn_reflns_limit_k_min -9
_diffrn_reflns_limit_l_max 21
_diffrn_reflns_limit_l_min -18
_diffrn_reflns_number 13025
_diffrn_reflns_point_group_measured_fraction_full 0.996
_diffrn_reflns_point_group_measured_fraction_max 0.991
_diffrn_reflns_theta_full 25.242
_diffrn_reflns_theta_max 28.414
_diffrn_reflns_theta_min 2.658
_exptl_absorpt_coefficient_mu 3.121
_exptl_absorpt_correction_T_max 0.7457
_exptl_absorpt_correction_T_min 0.5861
_exptl_absorpt_correction_type empirical
_exptl_absorpt_process_details SADABS
_exptl_crystal_colour pink
_exptl_crystal_density_diffrn 2.159
_exptl_crystal_description PLATE
_exptl_crystal_F_000 922
_exptl_crystal_size_max 0.32
_exptl_crystal_size_mid 0.17
_exptl_crystal_size_min 0.02
_refine_diff_density_max 0.324
_refine_diff_density_min -0.460
_refine_diff_density_rms 0.066
_refine_ls_extinction_method none
_refine_ls_goodness_of_fit_ref 1.051
_refine_ls_hydrogen_treatment mixed
_refine_ls_matrix_type full
_refine_ls_number_parameters 207
_refine_ls_number_reflns 3533
_refine_ls_number_restraints 3
_refine_ls_restrained_S_all 1.051
_refine_ls_R_factor_all 0.0191
_refine_ls_R_factor_gt 0.0174
_refine_ls_shift/su_max 0.001
_refine_ls_shift/su_mean 0.000
_refine_ls_structure_factor_coef Fsqd
_refine_ls_weighting_details 'w=1/[\s^2^(Fo^2^)+(0.0198P)^2^+0.6959P] where P=(Fo^2^+2Fc^2^)/3'
_refine_ls_weighting_scheme calc
_refine_ls_wR_factor_gt 0.0440
_refine_ls_wR_factor_ref 0.0448
_reflns_Friedel_coverage 0.000
_reflns_number_gt 3287
_reflns_number_total 3533
_reflns_threshold_expression 'I > 2\s(I)'
_cod_data_source_file cm1c00070_si_002.cif
_cod_data_source_block JEM301
_cod_depositor_comments 'Adding full bibliography for 4003887.cif.'
_cod_original_sg_symbol_H-M 'P 21/n'
_cod_database_code 4003887
_shelx_shelxl_version_number 2018/3
_shelx_space_group_comment
;
The symmetry employed for this shelxl refinement is uniquely defined
by the following loop, which should always be used as a source of
symmetry information in preference to the above space-group names.
They are only intended as comments.
;
_shelx_estimated_absorpt_t_min 0.435
_shelx_estimated_absorpt_t_max 0.940

loop_
_space_group_symop_operation_xyz
'x, y, z'
'-x+1/2, y+1/2, -z+1/2'
'-x, -y, -z'
'x-1/2, -y-1/2, z-1/2'

loop_
_atom_site_label
_atom_site_type_symbol
_atom_site_fract_x
_atom_site_fract_y
_atom_site_fract_z
_atom_site_U_iso_or_equiv
_atom_site_adp_type
_atom_site_occupancy
_atom_site_site_symmetry_order
_atom_site_calc_flag
_atom_site_refinement_flags_posn
_atom_site_refinement_flags_adp
_atom_site_refinement_flags_occupancy
_atom_site_disorder_assembly
_atom_site_disorder_group
Co1 Co 0.500000 0.500000 0.500000 0.00783(6) Uani 1 2 d S . P . .
Co2 Co 0.60189(2) 0.24478(2) 0.67531(2) 0.00848(5) Uani 1 1 d . . . . .
Co3 Co 0.75874(2) 0.58893(2) 0.63733(2) 0.00760(5) Uani 1 1 d . . . . .
S1 S 0.73507(3) 0.26423(4) 0.52872(2) 0.00885(7) Uani 1 1 d . . . . .
O1 O 0.80567(9) 0.17426(12) 0.48128(6) 0.0136(2) Uani 1 1 d . . . . .
O2 O 0.81607(9) 0.39798(11) 0.57637(6) 0.01199(19) Uani 1 1 d . . . . .
O3 O 0.70172(9) 0.16203(12) 0.59355(6) 0.0136(2) Uani 1 1 d . . . . .
O4 O 0.61721(9) 0.33178(12) 0.46775(6) 0.01241(19) Uani 1 1 d . . . . .
O5 O 0.59185(8) 0.47318(11) 0.63152(6) 0.00859(18) Uani 1 1 d D . . . .
H51 H 0.5487(15) 0.523(2) 0.6565(11) 0.010 Uiso 1 1 d D U . . .
O6 O 0.77355(8) 0.28293(11) 0.78419(6) 0.00995(18) Uani 1 1 d . . . . .
O7 O 0.86044(8) 0.51452(11) 0.76385(6) 0.00939(18) Uani 1 1 d . . . . .
O8 O 1.00793(9) 0.81999(13) 0.74765(6) 0.0154(2) Uani 1 1 d . . . . .
O9 O 0.91569(9) 0.69714(12) 0.62049(6) 0.0141(2) Uani 1 1 d . . . . .
O10 O 0.35832(8) 0.32235(11) 0.48250(6) 0.01036(18) Uani 1 1 d . . . . .
O11 O 0.43361(9) 0.15137(12) 0.59175(6) 0.0135(2) Uani 1 1 d . . . . .
O12 O 0.66332(11) 0.07268(15) 0.31796(7) 0.0237(3) Uani 1 1 d D . . . .
H122 H 0.7139(19) 0.114(3) 0.3633(12) 0.036 Uiso 1 1 d D U . . .
H121 H 0.6207(19) 0.003(2) 0.3359(13) 0.036 Uiso 1 1 d D U . . .
N1 N 0.57728(11) 0.14656(16) 0.14601(8) 0.0168(3) Uani 1 1 d . . . . .
H1A H 0.495188 0.114967 0.120398 0.020 Uiso 1 1 calc R U . . .
H1B H 0.599997 0.115078 0.202789 0.020 Uiso 1 1 calc R U . . .
C1 C 0.99794(13) 0.78520(17) 0.67047(9) 0.0138(3) Uani 1 1 d . . . . .
H1 H 1.059655 0.830562 0.646846 0.017 Uiso 1 1 calc R U . . .
C2 C 0.85257(12) 0.39408(15) 0.80863(8) 0.0095(2) Uani 1 1 d . . . . .
H2 H 0.911312 0.386857 0.865599 0.011 Uiso 1 1 calc R U . . .
C3 C 0.35441(12) 0.19382(16) 0.52209(9) 0.0102(2) Uani 1 1 d . . . . .
H3 H 0.285380 0.123653 0.496674 0.012 Uiso 1 1 calc R U . . .
C4 C 0.66075(17) 0.0666(2) 0.10227(12) 0.0297(4) Uani 1 1 d . . . . .
H4A H 0.639228 0.102957 0.041640 0.045 Uiso 1 1 calc R U . . .
H4AB H 0.648351 -0.048685 0.103376 0.045 Uiso 1 1 calc R U . . .
H4AC H 0.750191 0.092374 0.132719 0.045 Uiso 1 1 calc R U . . .
C5 C 0.58313(19) 0.3208(2) 0.14286(14) 0.0373(5) Uani 1 1 d . . . . .
H5A H 0.558987 0.355884 0.081914 0.056 Uiso 1 1 calc R U . . .
H5AB H 0.670314 0.356331 0.173041 0.056 Uiso 1 1 calc R U . . .
H5AC H 0.523976 0.366528 0.171512 0.056 Uiso 1 1 calc R U . . .

loop_
_atom_site_aniso_label
_atom_site_aniso_U_11
_atom_site_aniso_U_22
_atom_site_aniso_U_33
_atom_site_aniso_U_23
_atom_site_aniso_U_13
_atom_site_aniso_U_12
Co1 0.00848(11) 0.00710(12) 0.00642(12) 0.00056(9) 0.00000(8) -0.00018(8)
Co2 0.01006(9) 0.00671(9) 0.00754(9) 0.00094(6) 0.00092(7) 0.00023(6)
Co3 0.00852(8) 0.00668(9) 0.00658(9) -0.00027(6) 0.00072(6) -0.00036(6)
S1 0.00987(14) 0.00772(15) 0.00870(15) -0.00142(11) 0.00239(11) 0.00046(11)
O1 0.0140(4) 0.0137(5) 0.0138(5) -0.0036(4) 0.0054(4) 0.0019(4)
O2 0.0109(4) 0.0099(5) 0.0144(5) -0.0041(4) 0.0026(3) -0.0007(3)
O3 0.0195(5) 0.0093(5) 0.0133(5) 0.0010(4) 0.0070(4) 0.0012(4)
O4 0.0126(4) 0.0129(5) 0.0102(4) -0.0016(4) 0.0010(3) 0.0028(4)
O5 0.0105(4) 0.0072(4) 0.0078(4) 0.0000(3) 0.0024(3) 0.0011(3)
O6 0.0113(4) 0.0077(4) 0.0096(4) 0.0010(4) 0.0014(3) -0.0012(3)
O7 0.0115(4) 0.0071(4) 0.0082(4) 0.0002(3) 0.0009(3) -0.0014(3)
O8 0.0161(5) 0.0177(5) 0.0126(5) -0.0030(4) 0.0049(4) -0.0054(4)
O9 0.0152(4) 0.0154(5) 0.0126(5) -0.0028(4) 0.0056(4) -0.0049(4)
O10 0.0114(4) 0.0091(4) 0.0092(4) 0.0012(4) 0.0010(3) -0.0008(3)
O11 0.0145(4) 0.0117(5) 0.0109(5) 0.0029(4) -0.0012(3) -0.0020(4)
O12 0.0280(6) 0.0289(6) 0.0127(5) 0.0005(5) 0.0039(4) -0.0122(5)
N1 0.0146(5) 0.0202(7) 0.0143(6) -0.0002(5) 0.0025(4) -0.0039(5)
C1 0.0138(6) 0.0135(6) 0.0151(7) -0.0011(5) 0.0059(5) -0.0028(5)
C2 0.0104(5) 0.0093(6) 0.0083(6) 0.0005(5) 0.0022(4) 0.0007(5)
C3 0.0111(5) 0.0092(6) 0.0098(6) -0.0005(5) 0.0023(5) -0.0017(5)
C4 0.0311(8) 0.0348(10) 0.0305(9) -0.0043(8) 0.0204(7) -0.0035(7)
C5 0.0408(10) 0.0210(9) 0.0438(12) 0.0019(8) 0.0033(9) -0.0041(8)

loop_
_atom_type_symbol
_atom_type_description
_atom_type_scat_dispersion_real
_atom_type_scat_dispersion_imag
_atom_type_scat_source
C C 0.0033 0.0016 'International Tables Vol C Tables 4.2.6.8 and 6.1.1.4'
H H 0.0000 0.0000 'International Tables Vol C Tables 4.2.6.8 and 6.1.1.4'
N N 0.0061 0.0033 'International Tables Vol C Tables 4.2.6.8 and 6.1.1.4'
O O 0.0106 0.0060 'International Tables Vol C Tables 4.2.6.8 and 6.1.1.4'
S S 0.1246 0.1234 'International Tables Vol C Tables 4.2.6.8 and 6.1.1.4'
Co Co 0.3494 0.9721 'International Tables Vol C Tables 4.2.6.8 and 6.1.1.4'

loop_
_geom_angle_atom_site_label_1
_geom_angle_atom_site_label_2
_geom_angle_atom_site_label_3
_geom_angle
_geom_angle_site_symmetry_1
_geom_angle_site_symmetry_3
_geom_angle_publ_flag
O5 Co1 O5 180.0 3_666 . ?
O5 Co1 O4 88.12(4) 3_666 . ?
O5 Co1 O4 91.88(4) . . ?
O5 Co1 O4 91.88(4) 3_666 3_666 ?
O5 Co1 O4 88.12(4) . 3_666 ?
O4 Co1 O4 180.0 . 3_666 ?
O5 Co1 O10 80.07(4) 3_666 . ?
O5 Co1 O10 99.93(4) . . ?
O4 Co1 O10 88.33(4) . . ?
O4 Co1 O10 91.67(4) 3_666 . ?
O5 Co1 O10 99.93(4) 3_666 3_666 ?
O5 Co1 O10 80.07(4) . 3_666 ?
O4 Co1 O10 91.67(4) . 3_666 ?
O4 Co1 O10 88.33(4) 3_666 3_666 ?
O10 Co1 O10 180.0 . 3_666 ?
O5 Co2 O3 94.69(4) . . ?
O5 Co2 O8 86.43(4) . 2_646 ?
O3 Co2 O8 176.41(4) . 2_646 ?
O5 Co2 O11 100.80(4) . . ?
O3 Co2 O11 89.96(4) . . ?
O8 Co2 O11 86.48(4) 2_646 . ?
O5 Co2 O7 171.17(3) . 2_646 ?
O3 Co2 O7 85.40(4) . 2_646 ?
O8 Co2 O7 94.02(4) 2_646 2_646 ?
O11 Co2 O7 88.02(4) . 2_646 ?
O5 Co2 O6 94.74(4) . . ?
O3 Co2 O6 93.73(4) . . ?
O8 Co2 O6 89.57(4) 2_646 . ?
O11 Co2 O6 163.67(4) . . ?
O7 Co2 O6 76.45(3) 2_646 . ?
O9 Co3 O5 170.10(4) . . ?
O9 Co3 O2 83.96(4) . . ?
O5 Co3 O2 90.24(4) . . ?
O9 Co3 O7 92.15(4) . . ?
O5 Co3 O7 96.31(4) . . ?
O2 Co3 O7 94.49(4) . . ?
O9 Co3 O10 91.59(4) . 3_666 ?
O5 Co3 O10 80.54(4) . 3_666 ?
O2 Co3 O10 91.75(4) . 3_666 ?
O7 Co3 O10 173.03(4) . 3_666 ?
O9 Co3 O6 91.93(4) . 2_656 ?
O5 Co3 O6 94.85(4) . 2_656 ?
O2 Co3 O6 171.32(4) . 2_656 ?
O7 Co3 O6 77.99(4) . 2_656 ?
O10 Co3 O6 96.01(4) 3_666 2_656 ?
O1 S1 O3 110.54(6) . . ?
O1 S1 O4 110.47(6) . . ?
O3 S1 O4 109.73(6) . . ?
O1 S1 O2 109.42(6) . . ?
O3 S1 O2 108.15(6) . . ?
O4 S1 O2 108.47(6) . . ?
S1 O2 Co3 127.36(6) . . ?
S1 O3 Co2 122.85(6) . . ?
S1 O4 Co1 125.34(6) . . ?
Co2 O5 Co3 118.49(4) . . ?
Co2 O5 Co1 114.59(4) . . ?
Co3 O5 Co1 98.59(4) . . ?
Co2 O5 H51 106.9(12) . . ?
Co3 O5 H51 112.0(12) . . ?
Co1 O5 H51 105.6(12) . . ?
C2 O6 Co3 126.88(8) . 2_646 ?
C2 O6 Co2 135.34(8) . . ?
Co3 O6 Co2 95.99(4) 2_646 . ?
C2 O7 Co3 133.23(8) . . ?
C2 O7 Co2 120.02(8) . 2_656 ?
Co3 O7 Co2 98.36(4) . 2_656 ?
C1 O8 Co2 129.10(9) . 2_656 ?
C1 O9 Co3 130.79(10) . . ?
C3 O10 Co3 131.41(8) . 3_666 ?
C3 O10 Co1 132.37(8) . . ?
Co3 O10 Co1 95.35(4) 3_666 . ?
C3 O11 Co2 135.66(9) . . ?
H122 O12 H121 106(2) . . ?
C5 N1 C4 113.52(14) . . ?
C5 N1 H1A 108.9 . . ?
C4 N1 H1A 108.9 . . ?
C5 N1 H1B 108.9 . . ?
C4 N1 H1B 108.9 . . ?
H1A N1 H1B 107.7 . . ?
O8 C1 O9 127.38(13) . . ?
O8 C1 H1 116.3 . . ?
O9 C1 H1 116.3 . . ?
O6 C2 O7 125.40(12) . . ?
O6 C2 H2 117.3 . . ?
O7 C2 H2 117.3 . . ?
O11 C3 O10 125.36(12) . . ?
O11 C3 H3 117.3 . . ?
O10 C3 H3 117.3 . . ?
N1 C4 H4A 109.5 . . ?
N1 C4 H4AB 109.5 . . ?
H4A C4 H4AB 109.5 . . ?
N1 C4 H4AC 109.5 . . ?
H4A C4 H4AC 109.5 . . ?
H4AB C4 H4AC 109.5 . . ?
N1 C5 H5A 109.5 . . ?
N1 C5 H5AB 109.5 . . ?
H5A C5 H5AB 109.5 . . ?
N1 C5 H5AC 109.5 . . ?
H5A C5 H5AC 109.5 . . ?
H5AB C5 H5AC 109.5 . . ?

loop_
_geom_bond_atom_site_label_1
_geom_bond_atom_site_label_2
_geom_bond_distance
_geom_bond_site_symmetry_2
_geom_bond_publ_flag
Co1 O5 2.0623(9) 3_666 ?
Co1 O5 2.0623(9) . ?
Co1 O4 2.0793(10) . ?
Co1 O4 2.0794(10) 3_666 ?
Co1 O10 2.1128(9) . ?
Co1 O10 2.1128(9) 3_666 ?
Co2 O5 2.0373(10) . ?
Co2 O3 2.0676(10) . ?
Co2 O8 2.0689(10) 2_646 ?
Co2 O11 2.0828(9) . ?
Co2 O7 2.1526(9) 2_646 ?
Co2 O6 2.1748(9) . ?
Co3 O9 2.0361(10) . ?
Co3 O5 2.0505(9) . ?
Co3 O2 2.0747(10) . ?
Co3 O7 2.0992(9) . ?
Co3 O10 2.1043(9) 3_666 ?
Co3 O6 2.1555(10) 2_656 ?
S1 O1 1.4521(10) . ?
S1 O3 1.4787(10) . ?
S1 O4 1.4808(9) . ?
S1 O2 1.4941(10) . ?
O5 H51 0.821(14) . ?
O6 C2 1.2550(16) . ?
O7 C2 1.2604(16) . ?
O8 C1 1.2467(17) . ?
O9 C1 1.2538(17) . ?
O10 C3 1.2615(17) . ?
O11 C3 1.2454(16) . ?
O12 H122 0.844(15) . ?
O12 H121 0.851(15) . ?
N1 C5 1.468(2) . ?
N1 C4 1.474(2) . ?
N1 H1A 0.9100 . ?
N1 H1B 0.9100 . ?
C1 H1 0.9500 . ?
C2 H2 0.9500 . ?
C3 H3 0.9500 . ?
C4 H4A 0.9800 . ?
C4 H4AB 0.9800 . ?
C4 H4AC 0.9800 . ?
C5 H5A 0.9800 . ?
C5 H5AB 0.9800 . ?
C5 H5AC 0.9800 . ?
